data_2102088
loop_
_publ_author_name
'Pichon-Pesme, Virginie'
'Lachekar, Hassane'
'Souhassou, Mohamed'
'Lecomte, Claude'

_publ_section_title
;
 Electron density and electrostatic properties of two peptide
 molecules: tyrosyl-glycyl-glycine monohydrate and glycyl-aspartic acid
 dihydrate
;
_journal_issue 4
_journal_name_full 'Acta Crystallographica Section B'
_journal_page_first 728
_journal_page_last 737
_journal_paper_doi 10.1107/S0108768100004390
_journal_volume 56
_journal_year 2000
_chemical_formula_moiety 'C13 H17 N3 O5,H2 O'
_chemical_formula_sum 'C13 H19 N3 O6'
_chemical_formula_weight 313
_space_group_IT_number 19
_symmetry_cell_setting orthorhombic
_symmetry_space_group_name_Hall 'P 2ac 2ab'
_symmetry_space_group_name_H-M 'P 21 21 21'
_cell_angle_alpha 90
_cell_angle_beta 90
_cell_angle_gamma 90
_cell_formula_units_Z 4
_cell_length_a 7.984(2)
_cell_length_b 9.535(3)
_cell_length_c 18.352(5)
_cell_volume 1397.1(7)
_diffrn_radiation_type MoK\a
_diffrn_radiation_wavelength .7107
_exptl_crystal_density_diffrn 1.49
_cod_data_source_file bs0010.cif
_cod_data_source_block YGG
_cod_depositor_comments
;

  Adding the _atom_site_type_symbol data item to prevent confusion of
  real atom types with wrong types 'Oh', 'Hn', 'Ho' and 'Hw'.

  Andrius Merkys
  2013-10-15
;
_cod_original_cell_volume 1397.1(6)
_cod_database_code 2102088

loop_
_symmetry_equiv_pos_as_xyz
x,y,z
1/2-x,-y,1/2+z
-x,1/2+y,1/2-z
1/2+x,1/2-y,-z

loop_
_atom_site_type_symbol
_atom_site_label
_atom_site_fract_x
_atom_site_fract_y
_atom_site_fract_z
_atom_site_U_iso_or_equiv
O O1 .29679(6) .38515(6) -.05665(3) .0150(10)
O O2 .14819(7) .49680(6) .14781(2) .0140(10)
O O31 .21920(6) .99642(5) .11764(3) .0140(10)
O O32 -.00356(7) .85722(5) .13385(3) .0150(10)
O OH1 .22461(7) -.22641(5) -.08568(3) .0190(10)
O O6 .07754(7) .22615(5) .18999(3) .0160(10)
N N1 .30502(7) .43883(6) -.19877(3) .0120(10)
N N2 .02553(7) .44865(6) -.04149(3) .0110(10)
N N3 .15617(8) .64654(6) .05190(3) .0130(10)
C C1 .16215(9) .42107(7) -.08231(3) .0100(10)
C C1A .13657(9) .43357(7) -.16456(3) .0110(10)
C C1B .03320(9) .30932(7) -.19391(4) .0120(10)
C C2 .11734(8) .52464(7) .08310(4) .0110(10)
C C2A .02899(9) .41640(7) .03566(3) .0120(10)
C C3A .24986(9) .75644(7) .08749(4) .0140(10)
C C3 .14502(9) .88070(7) .11413(3) .0110(10)
C C1G .08635(9) .16721(7) -.16566(4) .0110(10)
C C1E1 .25135(9) -.04652(7) -.17721(4) .0130(10)
C C1D1 .20376(9) .08535(7) -.20273(3) .0130(10)
C C1Z .18290(9) -.09706(7) -.11268(4) .0130(10)
C C1D2 .01886(9) .11386(7) -.10092(4) .0130(10)
C C1E2 .06705(9) -.01667(8) -.07405(4) .0130(10)
H H1A .07006 .52955 -.17707 .014(4)
H H1B1 .04423 .31095 -.25288 .016(4)
H H1B2 -.09621 .32677 -.17925 .016(4)
H H2A1 .09148 .31784 .04781 .016(4)
H H2A2 -.09968 .40770 .05397 .016(4)
H H3A1 .30966 .71877 .13672 .018(4)
H H3A2 .34161 .79795 .04932 .018(4)
H HN11 .38315 .51581 -.17837 .016(4)
H HN12 .37513 .34997 -.18861 .016(4)
H HN13 .29803 .44493 -.25472 .016(4)
H HN2 -.08852 .46827 -.06568 .016(4)
H HN3 .13114 .66368 -.00231 .016(4)
H H1D1 .25965 .12356 -.25196 .017(4)
H H1E1 .34288 -.10783 -.20536 .017(4)
H H1D2 -.06714 .17524 -.06934 .017(4)
H H1E2 .02153 -.05945 -.02374 .017(4)
H HO5 .32902 -.26132 -.10473 .015(4)
H HW1 .12995 .15704 .15916 .021(5)
H HW2 .10614 .31906 .17356 .021(5)

loop_
_geom_angle_atom_site_label_1
_geom_angle_atom_site_label_2
_geom_angle_atom_site_label_3
_geom_angle
_geom_angle_publ_flag
N1 C1A C1 107.41(5) yes
N1 C1A C1B 111.30(6) yes
C1A C1 O1 121.33(6) yes
C1A C1 N2 115.17(6) yes
O1 C1 N2 123.48(6) yes
C1 N2 C2A 119.06(6) yes
C1 C1A C1B 110.91(6) yes
N2 C2A C2 115.05(6) yes
C2A C2 O2 119.58(6) yes
C2A C2 N3 116.95(6) yes
O2 C2 N3 123.46(7) yes
C2 N3 C3A 124.02(6) yes
N3 C3A C3 115.02(6) yes
C3A C3 O31 116.05(6) yes
C3A C3 O32 117.97(6) yes
O31 C3 O32 125.88(7) yes
C1A C1B C1G 114.77(6) yes
C1B C1G C1D1 121.49(6) yes
C1B C1G C1D2 120.57(6) yes
C1G C1D1 C1E1 121.54(6) yes
C1G C1D2 C1E2 121.25(7) yes
C1D1 C1E1 C1Z 119.44(7) yes
C1D2 C1E2 C1Z 119.62(7) yes
C1E1 C1Z C1E2 120.20(7) yes
C1E1 C1Z OH1 121.63(6) yes
C1E2 C1Z OH1 118.16(6) yes
HW1 O6 HW2 110.00(5) yes

loop_
_geom_bond_atom_site_label_1
_geom_bond_atom_site_label_2
_geom_bond_distance
_geom_bond_publ_flag
N1 C1A 1.4851(9) yes
C1A C1B 1.5409(9) yes
C1B C1G 1.5115(10) yes
C1G C1D1 1.3967(10) yes
C1G C1D2 1.4002(9) yes
C1D1 C1E1 1.3945(10) yes
C1D2 C1E2 1.3929(10) yes
C1E1 C1Z 1.3904(10) yes
C1E2 C1Z 1.3949(10) yes
C1Z OH1 1.3701(9) yes
C1A C1 1.5280(9) yes
C1 O1 1.2225(9) yes
C1 N2 1.3491(9) yes
N2 C2A 1.4492(8) yes
C2A C2 1.5233(9) yes
C2 O2 1.2416(8) yes
C2 N3 1.3322(9) yes
N3 C3A 1.4436(9) yes
C3A C3 1.5307(10) yes
C3 O31 1.2539(9) yes
C3 O32 1.2603(9) yes
O6 HW1 .9640(5) yes
O6 HW2 .9632(5) yes
OH1 HO5 .9633(6) yes
N1 HN11 1.0334(6) yes
N1 HN12 1.0324(6) yes
N1 HN13 1.0300(6) yes

loop_
_geom_hbond_atom_site_label_D
_geom_hbond_atom_site_label_H
_geom_hbond_atom_site_label_A
_geom_hbond_site_symmetry_A
_geom_hbond_distance_HA
_geom_hbond_distance_DA
_geom_hbond_angle_DHA
_geom_hbond_publ_flag
O6 HW2 O2 1_555 1.79 2.7525(7) 175.7 yes
N1 HN13 O2 2_564 1.92 2.9057(7) 158.8 yes
N2 HN2 O31 4_465 1.84 2.8652(8) 174.2 yes
O6 HW1 O31 1_545 1.85 2.8000(7) 166.7 yes
OH1 HO5 O32 4_555 1.70 2.6547(9) 167.8 yes
N1 HN11 O32 4_565 1.72 2.7453(9) 172.1 yes
N3 HN3 OH1 1_565 2.00 2.8534(8) 138.7 yes
N1 HN12 O6 4_555 1.77 2.6898(9) 145.9 yes
